data_1512170
loop_
_publ_author_name
'Li, Zhan-Shan'
'Wang, Wei-Xia'
'Yang, Ji-Dong'
'Wu, Yue-Wei'
'Zhang, Wei'

_publ_section_title
;
 Photoinduced and N-Bromosuccinimide-Mediated Cyclization of
 2-Azido-N-phenylacetamides.
;
_journal_issue 15
_journal_name_full 'Organic letters'
_journal_page_first 3820
_journal_page_last 3823
_journal_paper_doi 10.1021/ol401338e
_journal_volume 15
_journal_year 2013
_chemical_formula_moiety 'C11 H10 N2 O4'
_chemical_formula_sum 'C11 H10 N2 O4'
_chemical_formula_weight 234.21
_space_group_crystal_system monoclinic
_space_group_IT_number 14
_space_group_name_Hall '-P 2yn'
_space_group_name_H-M_alt 'P 1 21/n 1'
_symmetry_space_group_name_Hall '-P 2yn'
_symmetry_space_group_name_H-M 'P 1 21/n 1'
_atom_sites_solution_hydrogens geom
_atom_sites_solution_primary iterative
_atom_sites_solution_secondary difmap
_audit_creation_date 2013-01-14
_audit_creation_method
;
  Olex2 1.2
  (compiled Dec  5 2012 16:20:19, GUI svn.r4385)
;
_cell_angle_alpha 90.00
_cell_angle_beta 96.020(15)
_cell_angle_gamma 90.00
_cell_formula_units_Z 4
_cell_length_a 7.2524(11)
_cell_length_b 10.756(2)
_cell_length_c 14.1658(19)
_cell_measurement_reflns_used 1237
_cell_measurement_temperature 293(2)
_cell_measurement_theta_max 28.6362
_cell_measurement_theta_min 3.2989
_cell_volume 1098.9(3)
_computing_cell_refinement
;
CrysAlisPro, Agilent Technologies,
Version 1.171.36.20 (release 27-06-2012 CrysAlis171 .NET)
(compiled Jul 11 2012,15:38:31)
;
_computing_data_collection
;
CrysAlisPro, Agilent Technologies,
Version 1.171.36.20 (release 27-06-2012 CrysAlis171 .NET)
(compiled Jul 11 2012,15:38:31)
;
_computing_data_reduction
;
CrysAlisPro, Agilent Technologies,
Version 1.171.36.20 (release 27-06-2012 CrysAlis171 .NET)
(compiled Jul 11 2012,15:38:31)
;
_computing_molecular_graphics
;
O. V. Dolomanov, L. J. Bourhis, R. J. Gildea, J. A. K. Howard and H. Puschmann,
OLEX2: a complete structure solution, refinement and analysis program.
J. Appl. Cryst. (2009). 42, 339-341.
;
_computing_publication_material
;
O. V. Dolomanov, L. J. Bourhis, R. J. Gildea, J. A. K. Howard and H. Puschmann,
OLEX2: a complete structure solution, refinement and analysis program.
J. Appl. Cryst. (2009). 42, 339-341.
;
_computing_structure_refinement
;
SHELXL, G.M. Sheldrick, Acta Cryst.
(2008). A64, 112-122
;
_computing_structure_solution 'SUPERFLIP, J. Appl. Cryst. (2007) 40, 786-790'
_diffrn_ambient_temperature 293(2)
_diffrn_detector_area_resol_mean 16.0733
_diffrn_measured_fraction_theta_full 0.9819
_diffrn_measured_fraction_theta_max 0.9705
_diffrn_measurement_details
;
  1 omega  -93.00  -59.00   1.0000    3.0000
omega____ theta____ kappa____ phi______ frames
    -      -19.3492  178.0000  150.0000 34

  2 omega  -48.00   -1.00   1.0000    3.0000
omega____ theta____ kappa____ phi______ frames
    -       22.7867  -57.0000  120.0000 47

  3 omega  -47.00   93.00   1.0000    3.0000
omega____ theta____ kappa____ phi______ frames
    -       22.7867    0.0000  120.0000 140
;
_diffrn_measurement_device_type 'SuperNova, Dual, Cu at zero, Eos'
_diffrn_measurement_method '\w scans'
_diffrn_orient_matrix_UB_11 0.0874692000
_diffrn_orient_matrix_UB_12 -0.0234648000
_diffrn_orient_matrix_UB_13 -0.0100360000
_diffrn_orient_matrix_UB_21 -0.0428190000
_diffrn_orient_matrix_UB_22 -0.0275158000
_diffrn_orient_matrix_UB_23 -0.0422867000
_diffrn_orient_matrix_UB_31 0.0163506000
_diffrn_orient_matrix_UB_32 0.0552375000
_diffrn_orient_matrix_UB_33 -0.0249026000
_diffrn_radiation_monochromator mirror
_diffrn_radiation_type 'Mo K\a'
_diffrn_radiation_wavelength 0.7107
_diffrn_reflns_av_R_equivalents 0.2290
_diffrn_reflns_av_unetI/netI 0.1853
_diffrn_reflns_limit_h_max 5
_diffrn_reflns_limit_h_min -9
_diffrn_reflns_limit_k_max 14
_diffrn_reflns_limit_k_min -7
_diffrn_reflns_limit_l_max 19
_diffrn_reflns_limit_l_min -18
_diffrn_reflns_number 3916
_diffrn_reflns_theta_full 25.50
_diffrn_reflns_theta_max 28.70
_diffrn_reflns_theta_min 3.31
_diffrn_source 'SuperNova (Mo) X-ray Source'
_exptl_absorpt_coefficient_mu 0.110
_exptl_absorpt_correction_T_max 1.00000
_exptl_absorpt_correction_T_min 0.02158
_exptl_absorpt_correction_type multi-scan
_exptl_absorpt_process_details
;
CrysAlisPro, Agilent Technologies,
Version 1.171.36.20 (release 27-06-2012 CrysAlis171 .NET)
(compiled Jul 11 2012,15:38:31)
Empirical absorption correction using spherical harmonics,
 implemented in SCALE3 ABSPACK scaling algorithm.
;
_exptl_crystal_colour 'clear light yellow'
_exptl_crystal_colour_lustre clear
_exptl_crystal_colour_modifier light
_exptl_crystal_colour_primary yellow
_exptl_crystal_density_diffrn 1.416
_exptl_crystal_density_method 'not measured'
_exptl_crystal_description block
_exptl_crystal_F_000 488
_exptl_crystal_size_max 0.37
_exptl_crystal_size_mid 0.33
_exptl_crystal_size_min 0.32
_refine_diff_density_max 0.721
_refine_diff_density_min -0.649
_refine_diff_density_rms 0.181
_refine_ls_extinction_coef 0.08(3)
_refine_ls_extinction_expression Fc^*^=kFc[1+0.001xFc^2^\l^3^/sin(2\q)]^-1/4^
_refine_ls_extinction_method SHELXL
_refine_ls_goodness_of_fit_ref 1.495
_refine_ls_hydrogen_treatment constr
_refine_ls_matrix_type full
_refine_ls_number_parameters 157
_refine_ls_number_reflns 2431
_refine_ls_number_restraints 0
_refine_ls_restrained_S_all 1.495
_refine_ls_R_factor_all 0.2579
_refine_ls_R_factor_gt 0.1830
_refine_ls_shift/su_max 0.000
_refine_ls_shift/su_mean 0.000
_refine_ls_structure_factor_coef Fsqd
_refine_ls_weighting_details 'calc w=1/[\s^2^(Fo^2^)+(0.2000P)^2^+0.0000P] where P=(Fo^2^+2Fc^2^)/3'
_refine_ls_weighting_scheme calc
_refine_ls_wR_factor_gt 0.4421
_refine_ls_wR_factor_ref 0.5458
_reflns_number_gt 1005
_reflns_number_total 2431
_reflns_threshold_expression >2sigma(I)
_cod_data_source_file ol401338e_si_005.cif
_cod_data_source_block lizhsh0113
_cod_original_cell_volume 1099.0(3)
_cod_database_code 1512170
_reflns_odcompleteness_completeness 98.19
_reflns_odcompleteness_iscentric 1
_reflns_odcompleteness_theta 26.32
_olex2_refinement_description
;
1. Fixed Uiso
 At 1.2 times of:
  H3 of C3, H10 of C10, H5 of C5, H2 of C2
 At 1.5 times of:
  {H8A,H8B,H8C} of C8, {H12A,H12B,H12C} of C12
2.a Aromatic/amide H refined with riding coordinates:
 C10(H10), C2(H2), C5(H5), C3(H3)
2.b Idealised Me refined as rotating group:
 C8(H8A,H8B,H8C), C12(H12A,H12B,H12C)
;

loop_
_space_group_symop_id
_space_group_symop_operation_xyz
1 'x, y, z'
2 '-x+1/2, y+1/2, -z+1/2'
3 '-x, -y, -z'
4 'x-1/2, -y-1/2, z-1/2'

loop_
_atom_site_label
_atom_site_type_symbol
_atom_site_fract_x
_atom_site_fract_y
_atom_site_fract_z
_atom_site_U_iso_or_equiv
_atom_site_adp_type
_atom_site_occupancy
_atom_site_symmetry_multiplicity
_atom_site_calc_flag
_atom_site_refinement_flags
O1 O 0.9304(8) 0.3340(7) 0.0558(3) 0.084(2) Uani 1 1 d .
O2 O 0.3653(7) 0.5457(7) 0.1130(3) 0.074(2) Uani 1 1 d .
O3 O 1.2215(7) 0.4948(7) 0.4446(3) 0.0720(19) Uani 1 1 d .
O4 O 1.1134(7) 0.3367(6) 0.1910(3) 0.076(2) Uani 1 1 d .
N1 N 0.9729(7) 0.5109(7) 0.3300(3) 0.0540(18) Uani 1 1 d .
N2 N 0.8580(9) 0.3181(7) 0.3429(4) 0.064(2) Uani 1 1 d .
C7 C 0.9713(9) 0.3569(8) 0.1467(4) 0.056(2) Uani 1 1 d .
C4 C 0.4945(8) 0.5130(9) 0.1675(4) 0.065(3) Uani 1 1 d .
C11 C 1.0867(8) 0.4563(8) 0.3974(4) 0.054(2) Uani 1 1 d .
C8 C 1.0703(14) 0.2798(11) 0.0053(5) 0.092(3) Uani 1 1 d .
H8A H 1.0220 0.2667 -0.0596 0.139 Uiso 1 1 calc R
H8B H 1.1081 0.2017 0.0338 0.139 Uiso 1 1 calc R
H8C H 1.1751 0.3347 0.0078 0.139 Uiso 1 1 calc R
C10 C 1.0067(9) 0.3293(8) 0.4011(4) 0.056(2) Uani 1 1 d .
H10 H 1.0573 0.2660 0.4403 0.067 Uiso 1 1 calc R
C1 C 0.8201(8) 0.4302(8) 0.2951(4) 0.054(2) Uani 1 1 d .
C2 C 0.6427(9) 0.4788(9) 0.3277(4) 0.055(2) Uani 1 1 d .
H2 H 0.6346 0.4831 0.3927 0.066 Uiso 1 1 calc R
C6 C 0.8067(9) 0.4183(8) 0.1875(4) 0.056(2) Uani 1 1 d .
C5 C 0.6595(9) 0.4496(9) 0.1309(4) 0.064(2) Uani 1 1 d .
H5 H 0.6562 0.4324 0.0664 0.077 Uiso 1 1 calc R
C3 C 0.4973(9) 0.5159(10) 0.2701(4) 0.068(3) Uani 1 1 d .
H3 H 0.3932 0.5450 0.2964 0.082 Uiso 1 1 calc R
C12 C 0.9908(12) 0.6359(9) 0.3005(7) 0.073(2) Uani 1 1 d .
H12A H 0.8848 0.6828 0.3151 0.109 Uiso 1 1 calc R
H12B H 0.9987 0.6382 0.2333 0.109 Uiso 1 1 calc R
H12C H 1.1012 0.6715 0.3330 0.109 Uiso 1 1 calc R

loop_
_atom_site_aniso_label
_atom_site_aniso_U_11
_atom_site_aniso_U_22
_atom_site_aniso_U_33
_atom_site_aniso_U_23
_atom_site_aniso_U_13
_atom_site_aniso_U_12
O1 0.079(4) 0.133(6) 0.039(3) -0.005(3) 0.006(3) 0.045(4)
O2 0.041(3) 0.128(5) 0.050(3) 0.004(3) -0.010(2) 0.012(3)
O3 0.045(3) 0.125(5) 0.043(2) 0.002(3) -0.010(2) -0.011(3)
O4 0.042(3) 0.136(6) 0.047(3) -0.012(3) -0.002(2) 0.016(3)
N1 0.036(3) 0.093(5) 0.032(2) 0.003(3) -0.003(2) -0.007(3)
N2 0.055(4) 0.099(6) 0.035(3) 0.017(3) -0.005(2) 0.002(3)
C7 0.040(3) 0.089(5) 0.037(3) 0.003(4) 0.001(3) 0.007(4)
C4 0.028(3) 0.125(8) 0.041(3) -0.008(4) -0.002(2) -0.006(4)
C11 0.033(3) 0.099(6) 0.029(3) 0.002(4) -0.005(2) 0.006(4)
C8 0.096(7) 0.137(8) 0.047(4) 0.007(6) 0.020(4) 0.058(7)
C10 0.048(4) 0.084(6) 0.034(3) 0.000(3) -0.004(3) 0.001(3)
C1 0.034(3) 0.095(6) 0.032(3) -0.014(4) -0.003(2) -0.014(3)
C2 0.040(3) 0.096(6) 0.029(2) 0.000(4) 0.003(2) -0.010(4)
C6 0.037(3) 0.098(6) 0.032(3) 0.001(4) -0.001(2) -0.005(4)
C5 0.043(4) 0.116(7) 0.033(3) -0.011(4) -0.001(3) -0.004(4)
C3 0.037(4) 0.125(8) 0.042(3) -0.009(4) 0.004(3) -0.007(4)
C12 0.055(4) 0.084(6) 0.076(5) 0.011(5) -0.012(4) 0.006(4)

loop_
_atom_type_symbol
_atom_type_description
_atom_type_scat_dispersion_real
_atom_type_scat_dispersion_imag
_atom_type_scat_source
C C 0.0033 0.0016 'International Tables Vol C Tables 4.2.6.8 and 6.1.1.4'
H H 0.0000 0.0000 'International Tables Vol C Tables 4.2.6.8 and 6.1.1.4'
N N 0.0061 0.0033 'International Tables Vol C Tables 4.2.6.8 and 6.1.1.4'
O O 0.0106 0.0060 'International Tables Vol C Tables 4.2.6.8 and 6.1.1.4'

loop_
_geom_angle_atom_site_label_1
_geom_angle_atom_site_label_2
_geom_angle_atom_site_label_3
_geom_angle
C7 O1 C8 118.0(6)
C11 N1 C1 111.9(7)
C11 N1 C12 124.1(7)
C12 N1 C1 123.8(6)
C10 N2 C1 109.7(6)
O1 C7 C6 110.2(5)
O4 C7 O1 125.9(6)
O4 C7 C6 123.8(6)
O2 C4 C5 120.1(6)
O2 C4 C3 124.4(6)
C3 C4 C5 115.1(6)
O3 C11 N1 130.9(8)
O3 C11 C10 126.6(7)
N1 C11 C10 102.5(6)
O1 C8 H8A 109.5
O1 C8 H8B 109.5
O1 C8 H8C 109.5
H8A C8 H8B 109.5
H8A C8 H8C 109.5
H8B C8 H8C 109.5
N2 C10 C11 111.5(7)
N2 C10 H10 124.3
C11 C10 H10 124.3
N1 C1 C2 109.5(6)
N1 C1 C6 110.9(5)
N2 C1 N1 104.3(5)
N2 C1 C2 106.4(5)
N2 C1 C6 113.7(6)
C2 C1 C6 111.7(5)
C1 C2 H2 117.8
C3 C2 C1 124.5(5)
C3 C2 H2 117.8
C1 C6 C7 116.3(5)
C5 C6 C7 119.9(5)
C5 C6 C1 123.6(6)
C4 C5 H5 119.0
C6 C5 C4 121.9(6)
C6 C5 H5 119.0
C4 C3 H3 118.8
C2 C3 C4 122.4(6)
C2 C3 H3 118.8
N1 C12 H12A 109.5
N1 C12 H12B 109.5
N1 C12 H12C 109.5
H12A C12 H12B 109.5
H12A C12 H12C 109.5
H12B C12 H12C 109.5

loop_
_geom_bond_atom_site_label_1
_geom_bond_atom_site_label_2
_geom_bond_distance
O1 C7 1.314(8)
O1 C8 1.426(9)
O2 C4 1.202(8)
O3 C11 1.199(8)
O4 C7 1.169(7)
N1 C11 1.332(8)
N1 C1 1.453(8)
N1 C12 1.418(11)
N2 C10 1.293(8)
N2 C1 1.396(10)
C7 C6 1.529(9)
C4 C5 1.515(10)
C4 C3 1.453(9)
C11 C10 1.486(11)
C8 H8A 0.9600
C8 H8B 0.9600
C8 H8C 0.9600
C10 H10 0.9300
C1 C2 1.506(9)
C1 C6 1.523(8)
C2 H2 0.9300
C2 C3 1.325(10)
C6 C5 1.310(9)
C5 H5 0.9300
C3 H3 0.9300
C12 H12A 0.9600
C12 H12B 0.9600
C12 H12C 0.9600

loop_
_geom_torsion_atom_site_label_1
_geom_torsion_atom_site_label_2
_geom_torsion_atom_site_label_3
_geom_torsion_atom_site_label_4
_geom_torsion
O1 C7 C6 C1 169.7(7)
O1 C7 C6 C5 -5.6(12)
O2 C4 C5 C6 176.4(9)
O2 C4 C3 C2 180.0(9)
O3 C11 C10 N2 178.3(6)
O4 C7 C6 C1 -11.8(12)
O4 C7 C6 C5 172.8(9)
N1 C11 C10 N2 -2.3(7)
N1 C1 C2 C3 118.4(9)
N1 C1 C6 C7 63.8(9)
N1 C1 C6 C5 -121.0(9)
N2 C1 C2 C3 -129.5(9)
N2 C1 C6 C7 -53.3(8)
N2 C1 C6 C5 121.9(9)
C7 C6 C5 C4 -178.8(7)
C11 N1 C1 N2 -3.9(7)
C11 N1 C1 C2 109.6(7)
C11 N1 C1 C6 -126.7(6)
C8 O1 C7 O4 -0.2(15)
C8 O1 C7 C6 178.2(8)
C10 N2 C1 N1 2.3(7)
C10 N2 C1 C2 -113.4(6)
C10 N2 C1 C6 123.2(6)
C1 N1 C11 O3 -176.9(6)
C1 N1 C11 C10 3.7(6)
C1 N2 C10 C11 -0.1(7)
C1 C2 C3 C4 0.2(15)
C1 C6 C5 C4 6.2(14)
C2 C1 C6 C7 -173.7(7)
C2 C1 C6 C5 1.4(12)
C6 C1 C2 C3 -4.9(13)
C5 C4 C3 C2 7.3(14)
C3 C4 C5 C6 -10.6(13)
C12 N1 C11 O3 -1.2(11)
C12 N1 C11 C10 179.4(7)
C12 N1 C1 N2 -179.7(6)
C12 N1 C1 C2 -66.1(8)
C12 N1 C1 C6 57.6(9)
